data_2108366
loop_
_publ_author_name
'Kader, Thomas'
'St\"oger, Berthold'
'Fr\"ohlich, Johannes'
'Kautny, Paul'

_publ_section_title
;
 The phase transitions of 4-aminopyridine-based indolocarbazoles:
 twinning, local- and pseudo-symmetry
;
_journal_coeditor_code WF5145SUP1
_journal_issue 1
_journal_name_full 'Acta Crystallographica Section B'
_journal_page_first 97
_journal_page_last 106
_journal_paper_doi 10.1107/S2052520618017341
_journal_volume 75
_journal_year 2019
_chemical_formula_sum 'C16 H9 N3'
_chemical_formula_weight 243.26
_space_group_crystal_system orthorhombic
_space_group_IT_number 31
_space_group_name_Hall 'P 2ac -2'
_space_group_name_H-M_alt 'P m n 21'
_symmetry_space_group_name_Hall 'P 2ac -2'
_symmetry_space_group_name_H-M 'P m n 21'
_atom_sites_solution_hydrogens geom
_audit_creation_method SHELXL-2014/7
_cell_angle_alpha 90
_cell_angle_beta 90
_cell_angle_gamma 90
_cell_formula_units_Z 2
_cell_length_a 19.316(4)
_cell_length_b 3.7013(8)
_cell_length_c 7.7676(18)
_cell_measurement_reflns_used 2468
_cell_measurement_temperature 100
_cell_measurement_theta_max 30.19
_cell_measurement_theta_min 2.83
_cell_volume 555.3(2)
_computing_structure_refinement 'SHELXL-2014/7 (Sheldrick, 2014)'
_diffrn_ambient_temperature 100
_diffrn_measured_fraction_theta_full 0.998
_diffrn_measured_fraction_theta_max 0.997
_diffrn_measurement_device 'four-circle diffractometer'
_diffrn_measurement_device_type 'Bruker KAPPA APEX II CCD'
_diffrn_measurement_method '\w- and \f-scans'
_diffrn_radiation_monochromator graphite
_diffrn_radiation_type MoK\a
_diffrn_radiation_wavelength 0.71073
_diffrn_reflns_av_R_equivalents 0.0344
_diffrn_reflns_av_unetI/netI 0.0373
_diffrn_reflns_Laue_measured_fraction_full 0.998
_diffrn_reflns_Laue_measured_fraction_max 0.997
_diffrn_reflns_limit_h_max 22
_diffrn_reflns_limit_h_min -27
_diffrn_reflns_limit_k_max 5
_diffrn_reflns_limit_k_min -5
_diffrn_reflns_limit_l_max 10
_diffrn_reflns_limit_l_min -10
_diffrn_reflns_number 5744
_diffrn_reflns_point_group_measured_fraction_full 0.953
_diffrn_reflns_point_group_measured_fraction_max 0.940
_diffrn_reflns_theta_full 25.242
_diffrn_reflns_theta_max 30.281
_diffrn_reflns_theta_min 2.826
_exptl_absorpt_coefficient_mu 0.089
_exptl_absorpt_correction_T_max 0.493
_exptl_absorpt_correction_T_min 0.424
_exptl_absorpt_correction_type multi-scan
_exptl_absorpt_process_details SADABS
_exptl_crystal_colour colourless
_exptl_crystal_density_diffrn 1.455
_exptl_crystal_description plate
_exptl_crystal_F_000 252
_exptl_crystal_size_max 0.45
_exptl_crystal_size_mid 0.23
_exptl_crystal_size_min 0.03
_refine_diff_density_max 0.329
_refine_diff_density_min -0.269
_refine_diff_density_rms 0.047
_refine_ls_abs_structure_details
;
 Flack x determined using 561 quotients [(I+)-(I-)]/[(I+)+(I-)]
 (Parsons, Flack and Wagner, Acta Cryst. B69 (2013) 249-259).
;
_refine_ls_abs_structure_Flack -0.3(10)
_refine_ls_extinction_method none
_refine_ls_goodness_of_fit_ref 1.070
_refine_ls_hydrogen_treatment constr
_refine_ls_matrix_type full
_refine_ls_number_parameters 91
_refine_ls_number_reflns 1608
_refine_ls_number_restraints 1
_refine_ls_restrained_S_all 1.069
_refine_ls_R_factor_all 0.0469
_refine_ls_R_factor_gt 0.0405
_refine_ls_shift/su_max 0.000
_refine_ls_shift/su_mean 0.000
_refine_ls_structure_factor_coef Fsqd
_refine_ls_weighting_details 'w=1/[\s^2^(Fo^2^)+(0.0589P)^2^+0.0808P] where P=(Fo^2^+2Fc^2^)/3'
_refine_ls_weighting_scheme calc
_refine_ls_wR_factor_gt 0.0998
_refine_ls_wR_factor_ref 0.1041
_reflns_Friedel_coverage 0.767
_reflns_Friedel_fraction_full 0.900
_reflns_Friedel_fraction_max 0.876
_reflns_number_gt 1458
_reflns_number_total 1608
_reflns_threshold_expression 'I > 2\s(I)'
_cod_data_source_file wf5145sup1.cif
_cod_data_source_block 25NICz-1
_cod_depositor_comments 'Adding full bibliography for 2108362--2108368.cif.'
_cod_database_code 2108366
_cod_database_fobs_code 2108366
_publcif_datablock.id {65f753f0-a57b-4094-a166-ec3de2245ffd}

_shelx_shelxl_version_number 2014/7
_shelx_space_group_comment
;
The symmetry employed for this shelxl refinement is uniquely defined
by the following loop, which should always be used as a source of
symmetry information in preference to the above space-group names.
They are only intended as comments.
;
_shelx_estimated_absorpt_t_min 0.961
_shelx_estimated_absorpt_t_max 0.997

loop_
_space_group_symop_operation_xyz
'x, y, z'
'-x+1/2, -y, z+1/2'
'x+1/2, -y, z+1/2'
'-x, y, z'

loop_
_atom_site_label
_atom_site_type_symbol
_atom_site_fract_x
_atom_site_fract_y
_atom_site_fract_z
_atom_site_U_iso_or_equiv
_atom_site_adp_type
_atom_site_occupancy
_atom_site_site_symmetry_order
_atom_site_calc_flag
_atom_site_refinement_flags_posn
_atom_site_refinement_flags_adp
_atom_site_refinement_flags_occupancy
_atom_site_disorder_assembly
_atom_site_disorder_group
C1 C 0.43869(11) 0.3788(5) 0.7633(2) 0.0178(4) Uani 1 1 d . . . . .
H1 H 0.3969 0.3330 0.8240 0.021 Uiso 1 1 calc R U . . .
N2 N 0.5000 0.3150(7) 0.8427(3) 0.0194(5) Uani 1 2 d S T P . .
C3A C 0.43517(10) 0.5100(5) 0.5945(3) 0.0149(3) Uani 1 1 d . . . . .
C3B C 0.38810(11) 0.6285(5) 0.4558(3) 0.0151(4) Uani 1 1 d . . . . .
C3C C 0.5000 0.5621(7) 0.5250(4) 0.0153(5) Uani 1 2 d S T P . .
C4 C 0.31675(11) 0.6519(5) 0.4376(3) 0.0188(4) Uani 1 1 d . . . A 1
H4 H 0.2877 0.5808 0.5303 0.023 Uiso 1 1 calc R U . A 1
C11 C 0.28746(10) 0.7760(5) 0.2882(3) 0.0221(4) Uani 0.5 1 d . . P A 1
H11 H 0.2386 0.7899 0.2769 0.027 Uiso 0.5 1 calc R U P A 1
C6 C 0.32990(11) 0.8802(5) 0.1547(3) 0.0215(4) Uani 1 1 d . . . A 1
H6 H 0.3087 0.9644 0.0518 0.026 Uiso 1 1 calc R U . A 1
N5 N 0.28746(10) 0.7760(5) 0.2882(3) 0.0221(4) Uani 0.5 1 d . . P B 2
C7 C 0.40193(11) 0.8699(5) 0.1610(3) 0.0173(4) Uani 1 1 d . . . . .
H7 H 0.4299 0.9462 0.0672 0.021 Uiso 1 1 calc R U . A 1
C7A C 0.43014(9) 0.7411(5) 0.3132(3) 0.0139(4) Uani 1 1 d . . . . .
N8 N 0.5000 0.6945(6) 0.3610(3) 0.0150(5) Uani 1 2 d S T P . .

loop_
_atom_site_aniso_label
_atom_site_aniso_U_11
_atom_site_aniso_U_22
_atom_site_aniso_U_33
_atom_site_aniso_U_23
_atom_site_aniso_U_13
_atom_site_aniso_U_12
C1 0.0250(11) 0.0155(8) 0.0130(9) 0.0020(7) 0.0024(7) 0.0004(7)
N2 0.0302(13) 0.0159(10) 0.0122(12) 0.0030(9) 0.000 0.000
C3A 0.0192(8) 0.0125(7) 0.0128(8) -0.0001(7) 0.0010(7) 0.0003(7)
C3B 0.0201(9) 0.0126(7) 0.0125(8) 0.0002(6) 0.0002(7) 0.0003(7)
C3C 0.0228(13) 0.0115(10) 0.0116(12) 0.0024(9) 0.000 0.000
C4 0.0188(9) 0.0194(9) 0.0183(10) -0.0013(7) 0.0042(8) 0.0001(8)
C11 0.0213(9) 0.0219(8) 0.0232(11) -0.0001(8) -0.0024(8) 0.0023(7)
C6 0.0264(11) 0.0177(9) 0.0205(10) -0.0018(8) -0.0074(9) 0.0046(7)
N5 0.0213(9) 0.0219(8) 0.0232(11) -0.0001(8) -0.0024(8) 0.0023(7)
C7 0.0240(10) 0.0136(8) 0.0142(9) 0.0018(7) -0.0030(8) -0.0001(7)
C7A 0.0164(8) 0.0122(7) 0.0132(9) -0.0008(6) -0.0007(7) 0.0008(6)
N8 0.0167(11) 0.0170(10) 0.0114(10) 0.0038(9) 0.000 0.000

loop_
_atom_type_symbol
_atom_type_description
_atom_type_scat_dispersion_real
_atom_type_scat_dispersion_imag
_atom_type_scat_source
C C 0.0033 0.0016 'International Tables Vol C Tables 4.2.6.8 and 6.1.1.4'
H H 0.0000 0.0000 'International Tables Vol C Tables 4.2.6.8 and 6.1.1.4'
N N 0.0061 0.0033 'International Tables Vol C Tables 4.2.6.8 and 6.1.1.4'

loop_
_geom_angle_atom_site_label_1
_geom_angle_atom_site_label_2
_geom_angle_atom_site_label_3
_geom_angle
_geom_angle_site_symmetry_1
_geom_angle_site_symmetry_3
N2 C1 C3A 121.9(2) . .
N2 C1 H1 119.0 . .
C3A C1 H1 119.0 . .
C1 N2 C1 121.7(3) 4_655 .
C3C C3A C1 111.8(2) . .
C3C C3A C3B 103.45(19) . .
C1 C3A C3B 144.7(2) . .
C4 C3B C7A 117.71(18) . .
C4 C3B C3A 134.78(19) . .
C7A C3B C3A 107.51(17) . .
N8 C3C C3A 114.58(13) . .
N8 C3C C3A 114.58(13) . 4_655
C3A C3C C3A 130.8(3) . 4_655
C11 C4 C3B 121.14(19) . .
C11 C4 H4 119.4 . .
C3B C4 H4 119.4 . .
C4 C11 C6 119.07(18) . .
C4 C11 H11 120.5 . .
C6 C11 H11 120.5 . .
C11 C6 C7 124.1(2) . .
C11 C6 H6 118.0 . .
C7 C6 H6 118.0 . .
C7A C7 C6 115.62(19) . .
C7A C7 H7 122.2 . .
C6 C7 H7 122.2 . .
C7 C7A N8 130.0(2) . .
C7 C7A C3B 122.38(18) . .
N8 C7A C3B 107.63(19) . .
C3C N8 C7A 106.83(13) . 4_655
C3C N8 C7A 106.83(13) . .
C7A N8 C7A 146.3(3) 4_655 .

loop_
_geom_bond_atom_site_label_1
_geom_bond_atom_site_label_2
_geom_bond_distance
_geom_bond_site_symmetry_2
C1 N2 1.356(2) .
C1 C3A 1.400(3) .
C1 H1 0.9500 .
N2 C1 1.356(2) 4_655
C3A C3C 1.377(2) .
C3A C3B 1.476(3) .
C3B C4 1.388(3) .
C3B C7A 1.435(3) .
C3C N8 1.365(3) .
C3C C3A 1.377(2) 4_655
C4 C11 1.370(3) .
C4 H4 0.9500 .
C11 C6 1.377(3) .
C11 H11 0.9500 .
C6 C7 1.393(3) .
C6 H6 0.9500 .
C7 C7A 1.387(3) .
C7 H7 0.9500 .
C7A N8 1.410(2) .
N8 C7A 1.410(2) 4_655
